data_7213903
loop_
_publ_author_name
'Luo, Rui'
'Xu, Heng'
'Gu, Hao-Xue'
'Wang, Xin'
'Xu, Yan'
'Shen, Xuan'
'Bao, Weiwei'
'Zhu, Dun-Ru'

_publ_section_title
;
 Four MOFs with 2,2&#x2032;-dimethoxy-4,4&#x2032;-biphenyldicarboxylic
 acid: syntheses, structures, topologies and properties
;
_journal_issue 5
_journal_name_full CrystEngComm
_journal_page_first 784
_journal_paper_doi 10.1039/c3ce41428k
_journal_volume 16
_journal_year 2014
_chemical_formula_moiety 'C19 H23 N Ni O9'
_chemical_formula_sum 'C19 H23 N Ni O9'
_chemical_formula_weight 468.09
_chemical_name_systematic
;
?
;
_space_group_IT_number 2
_symmetry_cell_setting triclinic
_symmetry_space_group_name_Hall '-P 1'
_symmetry_space_group_name_H-M 'P -1'
_atom_sites_solution_hydrogens geom
_atom_sites_solution_primary direct
_atom_sites_solution_secondary difmap
_audit_creation_method SHELXL-97
_cell_angle_alpha 106.822(3)
_cell_angle_beta 96.077(3)
_cell_angle_gamma 91.721(3)
_cell_formula_units_Z 2
_cell_length_a 7.631(2)
_cell_length_b 9.033(3)
_cell_length_c 14.870(4)
_cell_measurement_reflns_used 2268
_cell_measurement_temperature 173(2)
_cell_measurement_theta_max 26.89
_cell_measurement_theta_min 1.46
_cell_volume 973.6(5)
_computing_cell_refinement 'SAINT (Bruker, 2005)'
_computing_data_collection 'APEX2 (Bruker, 2005)'
_computing_data_reduction SAINT
_computing_molecular_graphics SHELXTL
_computing_publication_material SHELXTL
_computing_structure_refinement 'SHELXL-97 (Sheldrick, 2008)'
_computing_structure_solution 'SHELXS-97 (Sheldrick, 2008)'
_diffrn_ambient_temperature 173(2)
_diffrn_measured_fraction_theta_full 0.986
_diffrn_measured_fraction_theta_max 0.986
_diffrn_measurement_device_type 'Bruker Apex2 CCD'
_diffrn_measurement_method '\w scans'
_diffrn_radiation_monochromator graphite
_diffrn_radiation_source 'fine-focus sealed tube'
_diffrn_radiation_type MoK\a
_diffrn_radiation_wavelength 0.71073
_diffrn_reflns_av_R_equivalents 0.0269
_diffrn_reflns_av_sigmaI/netI 0.0433
_diffrn_reflns_limit_h_max 9
_diffrn_reflns_limit_h_min -7
_diffrn_reflns_limit_k_max 10
_diffrn_reflns_limit_k_min -10
_diffrn_reflns_limit_l_max 17
_diffrn_reflns_limit_l_min -17
_diffrn_reflns_number 6933
_diffrn_reflns_theta_full 25.00
_diffrn_reflns_theta_max 25.00
_diffrn_reflns_theta_min 1.44
_exptl_absorpt_coefficient_mu 1.051
_exptl_absorpt_correction_T_max 0.9207
_exptl_absorpt_correction_T_min 0.8334
_exptl_absorpt_correction_type multi-scan
_exptl_absorpt_process_details '(SADABS; Sheldrick, 2003)'
_exptl_crystal_colour green
_exptl_crystal_density_diffrn 1.597
_exptl_crystal_density_method 'not measured'
_exptl_crystal_description prism
_exptl_crystal_F_000 488
_exptl_crystal_size_max 0.18
_exptl_crystal_size_mid 0.14
_exptl_crystal_size_min 0.08
_refine_diff_density_max 0.336
_refine_diff_density_min -0.398
_refine_diff_density_rms 0.069
_refine_ls_extinction_method none
_refine_ls_goodness_of_fit_ref 1.028
_refine_ls_hydrogen_treatment mixed
_refine_ls_matrix_type full
_refine_ls_number_parameters 280
_refine_ls_number_reflns 3363
_refine_ls_number_restraints 2
_refine_ls_restrained_S_all 1.028
_refine_ls_R_factor_all 0.0427
_refine_ls_R_factor_gt 0.0328
_refine_ls_shift/su_max 0.001
_refine_ls_shift/su_mean 0.000
_refine_ls_structure_factor_coef Fsqd
_refine_ls_weighting_details 'calc w=1/[\s^2^(Fo^2^)+(0.0341P)^2^+0.6605P] where P=(Fo^2^+2Fc^2^)/3'
_refine_ls_weighting_scheme calc
_refine_ls_wR_factor_gt 0.0766
_refine_ls_wR_factor_ref 0.0809
_reflns_number_gt 2782
_reflns_number_total 3363
_reflns_threshold_expression >2sigma(I)
_cod_data_source_file c3ce41428k.txt
_cod_data_source_block xh5-Ni
_cod_depositor_comments
;
The following automatic conversions were performed:

'_symmetry_cell_setting' value 'Triclinic ' changed to 'triclinic'
according to
/usr/data/users/saulius/automatic-downloads/current/RSC/lib/dictionaries/cif_core.dic
dictionary named 'cif_core.dic' version 2.4.2 from 2011-04-26.

Automatic conversion script
Id: cif_fix_values 2281 2013-09-26 08:29:07Z andrius 
;
_cod_original_cell_volume 973.5(5)
_cod_original_sg_symbol_Hall '-P 1 '
_cod_original_sg_symbol_H-M 'P-1 '
_cod_database_code 7213903

loop_
_symmetry_equiv_pos_as_xyz
'x, y, z'
'-x, -y, -z'

loop_
_atom_site_label
_atom_site_type_symbol
_atom_site_fract_x
_atom_site_fract_y
_atom_site_fract_z
_atom_site_U_iso_or_equiv
_atom_site_adp_type
_atom_site_occupancy
_atom_site_symmetry_multiplicity
_atom_site_calc_flag
_atom_site_refinement_flags
Ni1 Ni 0.5000 0.5000 1.0000 0.01128(13) Uani 1 2 d S
Ni2 Ni 0.0000 0.5000 1.0000 0.01251(13) Uani 1 2 d S
O1 O 0.0629(2) 0.6719(2) 1.12034(12) 0.0179(4) Uani 1 1 d .
O2 O -0.1258(2) 0.8472(2) 1.09879(12) 0.0195(4) Uani 1 1 d .
O3 O 0.6366(2) 1.5546(2) 1.80665(12) 0.0192(4) Uani 1 1 d .
O4 O 0.4029(2) 1.4698(2) 1.86194(11) 0.0148(4) Uani 1 1 d .
O5 O 0.0918(2) 1.3228(2) 1.37996(12) 0.0185(4) Uani 1 1 d .
O6 O 0.5313(2) 1.2876(2) 1.45170(12) 0.0248(5) Uani 1 1 d .
O2W O 0.1044(3) 0.6299(2) 0.92044(13) 0.0183(4) Uani 1 1 d D
H2WA H 0.183(3) 0.692(3) 0.9578(19) 0.028 Uiso 1 1 d D
H2WB H 0.164(4) 0.567(3) 0.8836(19) 0.028 Uiso 1 1 d D
O1W O 0.2510(2) 0.4149(2) 1.01985(11) 0.0122(4) Uani 1 1 d .
H1WA H 0.2388 0.3055 0.9799 0.018 Uiso 1 1 calc R
H1WB H 0.2645 0.4112 1.0861 0.018 Uiso 1 1 calc R
C1 C -0.0007(3) 0.8036(3) 1.14479(17) 0.0135(6) Uani 1 1 d .
C2 C 0.0808(3) 0.9118(3) 1.23817(17) 0.0136(6) Uani 1 1 d .
C3 C 0.1907(3) 0.8559(3) 1.29958(18) 0.0159(6) Uani 1 1 d .
H3A H 0.2204 0.7508 1.2815 0.019 Uiso 1 1 calc R
C4 C 0.2569(3) 0.9549(3) 1.38779(18) 0.0157(6) Uani 1 1 d .
H4A H 0.3300 0.9157 1.4303 0.019 Uiso 1 1 calc R
C5 C 0.2192(3) 1.1100(3) 1.41547(17) 0.0133(6) Uani 1 1 d .
C6 C 0.1160(3) 1.1673(3) 1.35046(18) 0.0144(6) Uani 1 1 d .
C7 C 0.0442(3) 1.0677(3) 1.26362(17) 0.0141(6) Uani 1 1 d .
H7A H -0.0304 1.1060 1.2213 0.017 Uiso 1 1 calc R
C8 C 0.2857(3) 1.2102(3) 1.51228(18) 0.0144(6) Uani 1 1 d .
C9 C 0.1942(4) 1.2117(3) 1.58848(18) 0.0180(6) Uani 1 1 d .
H9A H 0.0852 1.1521 1.5777 0.022 Uiso 1 1 calc R
C10 C 0.2589(3) 1.2984(3) 1.67999(18) 0.0170(6) Uani 1 1 d .
H10A H 0.1962 1.2954 1.7314 0.020 Uiso 1 1 calc R
C11 C 0.4159(3) 1.3897(3) 1.69618(17) 0.0128(6) Uani 1 1 d .
C12 C 0.5096(3) 1.3900(3) 1.62018(18) 0.0142(6) Uani 1 1 d .
H12A H 0.6167 1.4521 1.6308 0.017 Uiso 1 1 calc R
C13 C 0.4462(3) 1.3000(3) 1.52985(17) 0.0133(6) Uani 1 1 d .
C14 C 0.4922(3) 1.4796(3) 1.79495(17) 0.0132(6) Uani 1 1 d .
C15 C 0.7145(4) 1.3388(3) 1.4668(2) 0.0241(7) Uani 1 1 d .
H15A H 0.7593 1.3236 1.4056 0.036 Uiso 1 1 calc R
H15B H 0.7811 1.2789 1.5026 0.036 Uiso 1 1 calc R
H15C H 0.7284 1.4490 1.5026 0.036 Uiso 1 1 calc R
C16 C 0.0191(4) 1.3915(3) 1.30972(19) 0.0209(6) Uani 1 1 d .
H16A H 0.0074 1.5023 1.3393 0.031 Uiso 1 1 calc R
H16B H -0.0974 1.3409 1.2816 0.031 Uiso 1 1 calc R
H16C H 0.0975 1.3785 1.2603 0.031 Uiso 1 1 calc R
C17 C 0.4781(3) 0.8302(3) 1.10981(18) 0.0158(6) Uani 1 1 d .
H17A H 0.5575 0.8013 1.1546 0.019 Uiso 1 1 calc R
C18 C 0.3161(4) 1.0325(3) 1.0668(2) 0.0246(7) Uani 1 1 d .
H18A H 0.2717 0.9463 1.0110 0.037 Uiso 1 1 calc R
H18B H 0.3784 1.1121 1.0470 0.037 Uiso 1 1 calc R
H18C H 0.2168 1.0771 1.0998 0.037 Uiso 1 1 calc R
C19 C 0.5173(4) 1.0884(3) 1.2180(2) 0.0274(7) Uani 1 1 d .
H19A H 0.5956 1.0360 1.2540 0.041 Uiso 1 1 calc R
H19B H 0.4243 1.1345 1.2559 0.041 Uiso 1 1 calc R
H19C H 0.5858 1.1699 1.2032 0.041 Uiso 1 1 calc R
N1 N 0.4372(3) 0.9759(3) 1.13016(15) 0.0176(5) Uani 1 1 d .
O7 O 0.4190(2) 0.7268(2) 1.03498(12) 0.0164(4) Uani 1 1 d .

loop_
_atom_site_aniso_label
_atom_site_aniso_U_11
_atom_site_aniso_U_22
_atom_site_aniso_U_33
_atom_site_aniso_U_23
_atom_site_aniso_U_13
_atom_site_aniso_U_12
Ni1 0.0101(3) 0.0133(3) 0.0088(2) 0.00120(19) -0.00009(18) -0.00013(19)
Ni2 0.0110(3) 0.0135(3) 0.0106(2) 0.00033(19) 0.00010(18) 0.00062(19)
O1 0.0167(10) 0.0184(11) 0.0136(9) -0.0020(8) -0.0025(8) 0.0013(8)
O2 0.0197(11) 0.0180(10) 0.0170(10) 0.0020(8) -0.0058(8) 0.0005(8)
O3 0.0172(11) 0.0252(11) 0.0130(9) 0.0047(8) -0.0026(8) -0.0086(9)
O4 0.0128(9) 0.0205(10) 0.0098(9) 0.0026(8) 0.0013(7) 0.0002(8)
O5 0.0247(11) 0.0116(10) 0.0163(10) 0.0015(8) -0.0043(8) 0.0036(8)
O6 0.0203(11) 0.0373(12) 0.0119(10) 0.0007(9) 0.0031(8) -0.0128(9)
O2W 0.0174(11) 0.0192(11) 0.0162(10) 0.0030(8) -0.0011(8) -0.0005(8)
O1W 0.0113(9) 0.0145(9) 0.0094(9) 0.0016(7) 0.0004(7) 0.0005(7)
C1 0.0124(14) 0.0150(14) 0.0110(13) 0.0006(11) 0.0029(11) -0.0038(11)
C2 0.0098(13) 0.0167(14) 0.0127(13) 0.0018(11) 0.0021(10) -0.0022(11)
C3 0.0175(14) 0.0125(14) 0.0158(14) 0.0012(11) 0.0020(11) 0.0004(11)
C4 0.0134(14) 0.0192(15) 0.0142(13) 0.0061(11) -0.0021(11) -0.0015(11)
C5 0.0130(14) 0.0149(14) 0.0112(13) 0.0028(11) 0.0022(10) -0.0028(11)
C6 0.0151(14) 0.0135(14) 0.0147(13) 0.0038(11) 0.0038(11) 0.0001(11)
C7 0.0111(13) 0.0184(14) 0.0120(13) 0.0041(11) -0.0009(10) -0.0008(11)
C8 0.0157(14) 0.0144(14) 0.0124(13) 0.0033(11) 0.0001(11) 0.0032(11)
C9 0.0126(14) 0.0221(15) 0.0174(14) 0.0039(12) 0.0002(11) -0.0048(12)
C10 0.0167(14) 0.0217(15) 0.0118(13) 0.0029(11) 0.0040(11) 0.0005(12)
C11 0.0138(14) 0.0121(13) 0.0125(13) 0.0037(10) 0.0003(10) 0.0035(11)
C12 0.0135(14) 0.0128(14) 0.0148(13) 0.0031(11) -0.0021(11) -0.0018(11)
C13 0.0130(14) 0.0158(14) 0.0111(13) 0.0039(11) 0.0019(10) 0.0002(11)
C14 0.0132(14) 0.0130(14) 0.0130(13) 0.0035(11) -0.0003(11) 0.0036(11)
C15 0.0206(16) 0.0294(17) 0.0197(15) 0.0025(13) 0.0074(12) -0.0071(13)
C16 0.0238(16) 0.0188(15) 0.0208(15) 0.0078(12) -0.0005(12) 0.0022(12)
C17 0.0130(14) 0.0192(15) 0.0153(14) 0.0052(12) 0.0026(11) -0.0007(11)
C18 0.0277(17) 0.0206(16) 0.0289(16) 0.0114(13) 0.0052(13) 0.0062(13)
C19 0.0301(18) 0.0178(16) 0.0268(16) -0.0044(13) 0.0018(13) -0.0013(13)
N1 0.0192(13) 0.0156(13) 0.0170(12) 0.0029(10) 0.0028(10) 0.0014(10)
O7 0.0160(10) 0.0148(10) 0.0159(10) 0.0014(8) -0.0005(8) 0.0007(8)

loop_
_atom_type_symbol
_atom_type_description
_atom_type_scat_dispersion_real
_atom_type_scat_dispersion_imag
_atom_type_scat_source
C C 0.0033 0.0016 'International Tables Vol C Tables 4.2.6.8 and 6.1.1.4'
H H 0.0000 0.0000 'International Tables Vol C Tables 4.2.6.8 and 6.1.1.4'
N N 0.0061 0.0033 'International Tables Vol C Tables 4.2.6.8 and 6.1.1.4'
O O 0.0106 0.0060 'International Tables Vol C Tables 4.2.6.8 and 6.1.1.4'
Ni Ni 0.3393 1.1124 'International Tables Vol C Tables 4.2.6.8 and 6.1.1.4'

loop_
_geom_angle_atom_site_label_1
_geom_angle_atom_site_label_2
_geom_angle_atom_site_label_3
_geom_angle
_geom_angle_site_symmetry_1
_geom_angle_site_symmetry_3
O4 Ni1 O4 180.0 2_678 1_544
O4 Ni1 O7 90.49(7) 2_678 .
O4 Ni1 O7 89.51(7) 1_544 .
O4 Ni1 O7 89.51(7) 2_678 2_667
O4 Ni1 O7 90.49(7) 1_544 2_667
O7 Ni1 O7 180.000(1) . 2_667
O4 Ni1 O1W 92.06(7) 2_678 .
O4 Ni1 O1W 87.94(7) 1_544 .
O7 Ni1 O1W 91.05(7) . .
O7 Ni1 O1W 88.95(7) 2_667 .
O4 Ni1 O1W 87.94(7) 2_678 2_667
O4 Ni1 O1W 92.06(7) 1_544 2_667
O7 Ni1 O1W 88.95(7) . 2_667
O7 Ni1 O1W 91.05(7) 2_667 2_667
O1W Ni1 O1W 180.0 . 2_667
O1 Ni2 O1 180.000(1) . 2_567
O1 Ni2 O2W 88.17(8) . 2_567
O1 Ni2 O2W 91.83(8) 2_567 2_567
O1 Ni2 O2W 91.83(8) . .
O1 Ni2 O2W 88.17(8) 2_567 .
O2W Ni2 O2W 180.000(1) 2_567 .
O1 Ni2 O1W 90.86(7) . 2_567
O1 Ni2 O1W 89.14(7) 2_567 2_567
O2W Ni2 O1W 89.00(7) 2_567 2_567
O2W Ni2 O1W 91.00(7) . 2_567
O1 Ni2 O1W 89.14(7) . .
O1 Ni2 O1W 90.86(7) 2_567 .
O2W Ni2 O1W 91.00(7) 2_567 .
O2W Ni2 O1W 89.00(7) . .
O1W Ni2 O1W 180.000(1) 2_567 .
C1 O1 Ni2 128.07(17) . .
C14 O4 Ni1 126.60(16) . 1_566
C6 O5 C16 117.1(2) . .
C13 O6 C15 117.6(2) . .
Ni2 O2W H2WA 105(2) . .
Ni2 O2W H2WB 104(2) . .
H2WA O2W H2WB 103(3) . .
Ni2 O1W Ni1 129.49(9) . .
Ni2 O1W H1WA 104.9 . .
Ni1 O1W H1WA 104.9 . .
Ni2 O1W H1WB 104.9 . .
Ni1 O1W H1WB 104.9 . .
H1WA O1W H1WB 105.8 . .
O2 C1 O1 125.3(2) . .
O2 C1 C2 119.1(2) . .
O1 C1 C2 115.6(2) . .
C3 C2 C7 119.9(2) . .
C3 C2 C1 120.0(2) . .
C7 C2 C1 120.1(2) . .
C2 C3 C4 119.4(2) . .
C2 C3 H3A 120.3 . .
C4 C3 H3A 120.3 . .
C5 C4 C3 121.7(2) . .
C5 C4 H4A 119.1 . .
C3 C4 H4A 119.1 . .
C4 C5 C6 118.3(2) . .
C4 C5 C8 120.0(2) . .
C6 C5 C8 121.7(2) . .
O5 C6 C7 124.3(2) . .
O5 C6 C5 115.5(2) . .
C7 C6 C5 120.2(2) . .
C6 C7 C2 120.4(2) . .
C6 C7 H7A 119.8 . .
C2 C7 H7A 119.8 . .
C9 C8 C13 118.3(2) . .
C9 C8 C5 120.6(2) . .
C13 C8 C5 121.1(2) . .
C10 C9 C8 121.3(3) . .
C10 C9 H9A 119.3 . .
C8 C9 H9A 119.3 . .
C9 C10 C11 119.8(2) . .
C9 C10 H10A 120.1 . .
C11 C10 H10A 120.1 . .
C10 C11 C12 119.6(2) . .
C10 C11 C14 120.7(2) . .
C12 C11 C14 119.5(2) . .
C13 C12 C11 120.0(2) . .
C13 C12 H12A 120.0 . .
C11 C12 H12A 120.0 . .
O6 C13 C12 124.4(2) . .
O6 C13 C8 114.7(2) . .
C12 C13 C8 120.9(2) . .
O3 C14 O4 124.8(2) . .
O3 C14 C11 118.7(2) . .
O4 C14 C11 116.5(2) . .
O6 C15 H15A 109.5 . .
O6 C15 H15B 109.5 . .
H15A C15 H15B 109.5 . .
O6 C15 H15C 109.5 . .
H15A C15 H15C 109.5 . .
H15B C15 H15C 109.5 . .
O5 C16 H16A 109.5 . .
O5 C16 H16B 109.5 . .
H16A C16 H16B 109.5 . .
O5 C16 H16C 109.5 . .
H16A C16 H16C 109.5 . .
H16B C16 H16C 109.5 . .
O7 C17 N1 124.3(2) . .
O7 C17 H17A 117.9 . .
N1 C17 H17A 117.9 . .
N1 C18 H18A 109.5 . .
N1 C18 H18B 109.5 . .
H18A C18 H18B 109.5 . .
N1 C18 H18C 109.5 . .
H18A C18 H18C 109.5 . .
H18B C18 H18C 109.5 . .
N1 C19 H19A 109.5 . .
N1 C19 H19B 109.5 . .
H19A C19 H19B 109.5 . .
N1 C19 H19C 109.5 . .
H19A C19 H19C 109.5 . .
H19B C19 H19C 109.5 . .
C17 N1 C18 122.4(2) . .
C17 N1 C19 120.0(2) . .
C18 N1 C19 117.5(2) . .
C17 O7 Ni1 123.47(17) . .

loop_
_geom_bond_atom_site_label_1
_geom_bond_atom_site_label_2
_geom_bond_distance
_geom_bond_site_symmetry_2
Ni1 O4 2.0444(17) 2_678
Ni1 O4 2.0444(17) 1_544
Ni1 O7 2.0920(18) .
Ni1 O7 2.0920(18) 2_667
Ni1 O1W 2.1101(17) .
Ni1 O1W 2.1101(17) 2_667
Ni2 O1 2.0020(17) .
Ni2 O1 2.0020(17) 2_567
Ni2 O2W 2.088(2) 2_567
Ni2 O2W 2.088(2) .
Ni2 O1W 2.1085(17) 2_567
Ni2 O1W 2.1085(17) .
O1 C1 1.267(3) .
O2 C1 1.254(3) .
O3 C14 1.245(3) .
O4 C14 1.286(3) .
O4 Ni1 2.0444(17) 1_566
O5 C6 1.370(3) .
O5 C16 1.434(3) .
O6 C13 1.369(3) .
O6 C15 1.433(3) .
O2W H2WA 0.841(18) .
O2W H2WB 0.843(17) .
O1W H1WA 0.9900 .
O1W H1WB 0.9900 .
C1 C2 1.505(3) .
C2 C3 1.386(4) .
C2 C7 1.394(4) .
C3 C4 1.389(4) .
C3 H3A 0.9500 .
C4 C5 1.389(4) .
C4 H4A 0.9500 .
C5 C6 1.405(4) .
C5 C8 1.488(3) .
C6 C7 1.388(4) .
C7 H7A 0.9500 .
C8 C9 1.390(4) .
C8 C13 1.406(4) .
C9 C10 1.388(4) .
C9 H9A 0.9500 .
C10 C11 1.392(4) .
C10 H10A 0.9500 .
C11 C12 1.400(4) .
C11 C14 1.502(3) .
C12 C13 1.380(4) .
C12 H12A 0.9500 .
C15 H15A 0.9800 .
C15 H15B 0.9800 .
C15 H15C 0.9800 .
C16 H16A 0.9800 .
C16 H16B 0.9800 .
C16 H16C 0.9800 .
C17 O7 1.257(3) .
C17 N1 1.317(3) .
C17 H17A 0.9500 .
C18 N1 1.458(4) .
C18 H18A 0.9800 .
C18 H18B 0.9800 .
C18 H18C 0.9800 .
C19 N1 1.462(3) .
C19 H19A 0.9800 .
C19 H19B 0.9800 .
C19 H19C 0.9800 .
